data_4512049
loop_
_publ_author_name
'Kubota, Hiroyuki'
'Takahashi, Yukihiro'
'Harada, Jun'
'Inabe, Tamotsu'

_publ_section_title
;
 Structural and Physical Properties of a Series of
 7,7,8,8-Tetracyanoquinodimethane Salts with Dications Bearing Two
 Terminal Pyridinium Rings
;
_journal_issue 11
_journal_name_full 'Crystal Growth &amp; Design'
_journal_page_first 5575
_journal_paper_doi 10.1021/cg500820v
_journal_volume 14
_journal_year 2014
_chemical_formula_moiety 'C12 H14 N2, 3(C12 H4 N4)'
_chemical_formula_sum 'C48 H26 N14'
_chemical_formula_weight 798.83
_space_group_crystal_system triclinic
_space_group_IT_number 2
_space_group_name_Hall '-P 1'
_space_group_name_H-M_alt 'P -1'
_symmetry_space_group_name_Hall '-P 1'
_symmetry_space_group_name_H-M 'P -1'
_atom_sites_solution_hydrogens geom
_atom_sites_solution_primary direct
_audit_creation_date 2014-04-20
_audit_creation_method
;
Olex2 1.2
(compiled 2014.03.20 svn.r2914 for OlexSys, GUI svn.r4816)
;
_cell_angle_alpha 83.1512(14)
_cell_angle_beta 76.1582(14)
_cell_angle_gamma 76.0042(14)
_cell_formula_units_Z 1
_cell_length_a 8.0675(9)
_cell_length_b 8.0934(9)
_cell_length_c 15.5631(18)
_cell_measurement_reflns_used 7736
_cell_measurement_temperature 153
_cell_measurement_theta_max 27.494
_cell_measurement_theta_min 2.599
_cell_volume 955.33(19)
_computing_cell_refinement 'Bruker SAINT v8.34A (Bruker, 2013)'
_computing_data_collection 'Bruker APEX2 2014.1-1 (Bruker, 2014)'
_computing_data_reduction 'SAINT v8.34A (Bruker, 2013)'
_computing_molecular_graphics 'Olex2 (Dolomanov et al., 2009)'
_computing_publication_material 'Olex2 (Dolomanov et al., 2009)'
_computing_structure_refinement 'ShelXL (Sheldrick, 2008)'
_computing_structure_solution 'SIR2004 (Burla et al., 2007)'
_diffrn_ambient_temperature 153
_diffrn_detector_area_resol_mean 8.3333
_diffrn_measured_fraction_theta_full 1.000
_diffrn_measured_fraction_theta_max 0.999
_diffrn_measurement_device_type 'Bruker APEX-II CCD'
_diffrn_measurement_method '\f and \w scans'
_diffrn_radiation_type MoK\a
_diffrn_radiation_wavelength 0.71073
_diffrn_reflns_av_R_equivalents 0.0468
_diffrn_reflns_av_unetI/netI 0.0411
_diffrn_reflns_Laue_measured_fraction_full 1.000
_diffrn_reflns_Laue_measured_fraction_max 0.999
_diffrn_reflns_limit_h_max 10
_diffrn_reflns_limit_h_min -10
_diffrn_reflns_limit_k_max 10
_diffrn_reflns_limit_k_min -10
_diffrn_reflns_limit_l_max 20
_diffrn_reflns_limit_l_min -20
_diffrn_reflns_number 18232
_diffrn_reflns_point_group_measured_fraction_full 1.000
_diffrn_reflns_point_group_measured_fraction_max 0.999
_diffrn_reflns_theta_full 25.242
_diffrn_reflns_theta_max 27.494
_diffrn_reflns_theta_min 1.350
_diffrn_source 'rotating-anode X-ray tube'
_diffrn_standards_number 0
_exptl_absorpt_coefficient_mu 0.088
_exptl_absorpt_correction_T_max 1.0000
_exptl_absorpt_correction_T_min 0.5428
_exptl_absorpt_correction_type multi-scan
_exptl_absorpt_process_details
'SADABS-2012/1 (Bruker,2012) was used for absorption correction. wR2(int) was 0.1336 before and 0.0702 after correction. The Ratio of minimum to maximum transmission is 0.5428. The \l/2 correction factor is 0.0000.'
_exptl_crystal_colour black
_exptl_crystal_colour_primary black
_exptl_crystal_density_diffrn 1.389
_exptl_crystal_description plate
_exptl_crystal_F_000 412
_exptl_crystal_size_max 0.534
_exptl_crystal_size_mid 0.458
_exptl_crystal_size_min 0.098
_refine_diff_density_max 0.253
_refine_diff_density_min -0.321
_refine_diff_density_rms 0.062
_refine_ls_extinction_method none
_refine_ls_goodness_of_fit_ref 1.030
_refine_ls_hydrogen_treatment constr
_refine_ls_matrix_type full
_refine_ls_number_parameters 280
_refine_ls_number_reflns 4395
_refine_ls_number_restraints 0
_refine_ls_restrained_S_all 1.030
_refine_ls_R_factor_all 0.0509
_refine_ls_R_factor_gt 0.0433
_refine_ls_shift/su_max 0.000
_refine_ls_shift/su_mean 0.000
_refine_ls_structure_factor_coef Fsqd
_refine_ls_weighting_details 'w=1/[\s^2^(Fo^2^)+(0.0683P)^2^+0.1607P] where P=(Fo^2^+2Fc^2^)/3'
_refine_ls_weighting_scheme calc
_refine_ls_wR_factor_gt 0.1165
_refine_ls_wR_factor_ref 0.1239
_reflns_Friedel_coverage 0.000
_reflns_number_gt 3723
_reflns_number_total 4395
_reflns_threshold_expression 'I > 2\s(I)'
_cod_data_source_file cg500820v_si_002.cif
_cod_data_source_block C2BPy_(TCNQ)3
_cod_depositor_comments 'Adding full bibliography for 4512048--4512055.cif.'
_cod_original_cell_volume 955.34(19)
_cod_database_code 4512049
_shelxl_version_number 2013-4
_shelx_space_group_comment
;
The symmetry employed for this shelxl refinement is uniquely defined
by the following loop, which should always be used as a source of
symmetry information in preference to the above space-group names.
They are only intended as comments.
;
_shelx_estimated_absorpt_t_max 0.991
_shelx_estimated_absorpt_t_min 0.954
_olex2_refinement_description
;
1. Fixed Uiso
 At 1.2 times of:
  All C(H) groups, All C(H,H) groups
2.a Secondary CH2 refined with riding coordinates:
 C6(H6B,H7A)
2.b Aromatic/amide H refined with riding coordinates:
 C1(H1), C2(H2), C3(H3), C4(H4), C5(H5), C11(H8), C12(H9), C14(H10), C15(H11),
 C23(H12), C24(H13)
;

loop_
_space_group_symop_operation_xyz
'x, y, z'
'-x, -y, -z'

loop_
_atom_site_label
_atom_site_type_symbol
_atom_site_fract_x
_atom_site_fract_y
_atom_site_fract_z
_atom_site_U_iso_or_equiv
_atom_site_adp_type
_atom_site_occupancy
_atom_site_site_symmetry_order
_atom_site_calc_flag
_atom_site_refinement_flags_posn
N1 N 0.05941(13) 0.80016(11) 0.06980(6) 0.0228(2) Uani 1 1 d .
N2 N 0.31953(15) 0.14407(14) 0.04621(7) 0.0339(3) Uani 1 1 d .
N3 N 0.68469(14) 0.45622(13) 0.05961(7) 0.0316(2) Uani 1 1 d .
N4 N 0.25562(14) 0.51402(14) 0.60504(7) 0.0311(2) Uani 1 1 d .
N5 N -0.08121(13) 0.18317(14) 0.59120(7) 0.0303(2) Uani 1 1 d .
N6 N 0.52878(14) -0.19276(14) 0.22068(7) 0.0341(3) Uani 1 1 d .
N7 N 0.88219(14) 0.12541(14) 0.22820(7) 0.0310(2) Uani 1 1 d .
C1 C 0.16792(16) 0.80616(14) 0.12248(7) 0.0263(3) Uani 1 1 d .
H1 H 0.2473 0.8799 0.1057 0.032 Uiso 1 1 calc R
C2 C 0.16419(16) 0.70647(15) 0.19994(8) 0.0280(3) Uani 1 1 d .
H2 H 0.2389 0.7123 0.2378 0.034 Uiso 1 1 calc R
C3 C 0.05113(16) 0.59765(15) 0.22248(8) 0.0280(3) Uani 1 1 d .
H3 H 0.0466 0.5284 0.2764 0.034 Uiso 1 1 calc R
C4 C -0.05564(16) 0.58924(16) 0.16659(8) 0.0312(3) Uani 1 1 d .
H4 H -0.1319 0.5123 0.1809 0.037 Uiso 1 1 calc R
C5 C -0.05051(16) 0.69326(15) 0.09001(8) 0.0287(3) Uani 1 1 d .
H5 H -0.1245 0.6897 0.0514 0.034 Uiso 1 1 calc R
C6 C 0.06095(17) 0.91595(14) -0.01087(7) 0.0289(3) Uani 1 1 d .
H6B H 0.0243 0.8647 -0.0560 0.035 Uiso 1 1 calc R
H7A H 0.1811 0.9329 -0.0358 0.035 Uiso 1 1 calc R
C7 C 0.37984(15) 0.20956(14) 0.08856(7) 0.0242(2) Uani 1 1 d .
C8 C 0.45144(14) 0.29200(13) 0.14231(7) 0.0211(2) Uani 1 1 d .
C9 C 0.57975(14) 0.38402(14) 0.09686(7) 0.0229(2) Uani 1 1 d .
C10 C 0.39070(13) 0.28961(13) 0.23452(7) 0.0188(2) Uani 1 1 d .
C11 C 0.45133(13) 0.38557(13) 0.28740(7) 0.0187(2) Uani 1 1 d .
H8 H 0.5431 0.4421 0.2605 0.022 Uiso 1 1 calc R
C12 C 0.37981(13) 0.39706(13) 0.37521(7) 0.0188(2) Uani 1 1 d .
H9 H 0.4207 0.4635 0.4086 0.023 Uiso 1 1 calc R
C13 C 0.24408(13) 0.31121(12) 0.41845(7) 0.0173(2) Uani 1 1 d .
C14 C 0.18792(13) 0.20955(13) 0.36637(7) 0.0184(2) Uani 1 1 d .
H10 H 0.1004 0.1482 0.3939 0.022 Uiso 1 1 calc R
C15 C 0.25814(13) 0.19985(13) 0.27824(7) 0.0192(2) Uani 1 1 d .
H11 H 0.2185 0.1322 0.2450 0.023 Uiso 1 1 calc R
C16 C 0.21922(14) 0.43038(13) 0.56086(7) 0.0208(2) Uani 1 1 d .
C17 C 0.16852(13) 0.32675(13) 0.50851(7) 0.0183(2) Uani 1 1 d .
C18 C 0.03094(14) 0.24582(13) 0.55334(7) 0.0204(2) Uani 1 1 d .
C19 C 0.57680(14) -0.11727(14) 0.26404(7) 0.0225(2) Uani 1 1 d .
C20 C 0.63800(14) -0.02131(13) 0.31615(7) 0.0193(2) Uani 1 1 d .
C21 C 0.77355(14) 0.06083(14) 0.26885(7) 0.0220(2) Uani 1 1 d .
C22 C 0.57130(13) -0.01199(12) 0.40761(6) 0.0166(2) Uani 1 1 d .
C23 C 0.63136(13) 0.08774(12) 0.45894(7) 0.0173(2) Uani 1 1 d .
H12 H 0.7199 0.1474 0.4307 0.021 Uiso 1 1 calc R
C24 C 0.43646(13) -0.09833(12) 0.45264(7) 0.0175(2) Uani 1 1 d .
H13 H 0.3935 -0.1644 0.4200 0.021 Uiso 1 1 calc R

loop_
_atom_site_aniso_label
_atom_site_aniso_U_11
_atom_site_aniso_U_22
_atom_site_aniso_U_33
_atom_site_aniso_U_23
_atom_site_aniso_U_13
_atom_site_aniso_U_12
N1 0.0327(5) 0.0184(4) 0.0170(4) 0.0040(3) -0.0105(4) -0.0025(4)
N2 0.0484(7) 0.0349(6) 0.0272(5) 0.0067(4) -0.0195(5) -0.0189(5)
N3 0.0342(6) 0.0321(5) 0.0299(5) 0.0033(4) -0.0064(4) -0.0133(5)
N4 0.0319(6) 0.0360(6) 0.0304(5) -0.0062(4) -0.0061(4) -0.0160(5)
N5 0.0297(6) 0.0367(6) 0.0292(5) -0.0003(4) -0.0065(4) -0.0169(5)
N6 0.0368(6) 0.0373(6) 0.0320(6) -0.0096(5) -0.0119(5) -0.0077(5)
N7 0.0276(5) 0.0414(6) 0.0245(5) 0.0032(4) -0.0057(4) -0.0114(5)
C1 0.0353(6) 0.0218(5) 0.0244(6) 0.0037(4) -0.0136(5) -0.0067(5)
C2 0.0346(7) 0.0261(6) 0.0239(6) 0.0039(4) -0.0156(5) -0.0015(5)
C3 0.0289(6) 0.0254(6) 0.0225(5) 0.0087(4) -0.0064(5) 0.0035(5)
C4 0.0258(6) 0.0310(6) 0.0345(6) 0.0104(5) -0.0076(5) -0.0072(5)
C5 0.0285(6) 0.0297(6) 0.0295(6) 0.0045(5) -0.0143(5) -0.0050(5)
C6 0.0463(7) 0.0229(6) 0.0163(5) 0.0055(4) -0.0124(5) -0.0033(5)
C7 0.0306(6) 0.0228(5) 0.0207(5) 0.0074(4) -0.0118(5) -0.0072(5)
C8 0.0233(5) 0.0197(5) 0.0219(5) 0.0044(4) -0.0106(4) -0.0050(4)
C9 0.0262(6) 0.0227(5) 0.0204(5) 0.0020(4) -0.0087(4) -0.0047(4)
C10 0.0184(5) 0.0162(5) 0.0224(5) 0.0035(4) -0.0101(4) -0.0018(4)
C11 0.0182(5) 0.0166(5) 0.0231(5) 0.0040(4) -0.0090(4) -0.0052(4)
C12 0.0191(5) 0.0162(5) 0.0237(5) 0.0022(4) -0.0105(4) -0.0051(4)
C13 0.0164(5) 0.0142(4) 0.0224(5) 0.0030(4) -0.0104(4) -0.0014(4)
C14 0.0182(5) 0.0161(5) 0.0238(5) 0.0042(4) -0.0112(4) -0.0052(4)
C15 0.0203(5) 0.0168(5) 0.0234(5) 0.0021(4) -0.0115(4) -0.0045(4)
C16 0.0203(5) 0.0215(5) 0.0212(5) 0.0018(4) -0.0056(4) -0.0060(4)
C17 0.0180(5) 0.0166(5) 0.0224(5) 0.0020(4) -0.0096(4) -0.0041(4)
C18 0.0214(5) 0.0204(5) 0.0209(5) 0.0000(4) -0.0094(4) -0.0036(4)
C19 0.0226(6) 0.0234(5) 0.0209(5) -0.0002(4) -0.0078(4) -0.0011(4)
C20 0.0195(5) 0.0188(5) 0.0202(5) 0.0016(4) -0.0094(4) -0.0018(4)
C21 0.0214(6) 0.0261(5) 0.0178(5) 0.0018(4) -0.0084(4) -0.0018(4)
C22 0.0161(5) 0.0149(5) 0.0191(5) 0.0035(4) -0.0099(4) -0.0001(4)
C23 0.0162(5) 0.0161(5) 0.0212(5) 0.0041(4) -0.0098(4) -0.0035(4)
C24 0.0182(5) 0.0154(5) 0.0210(5) 0.0022(4) -0.0110(4) -0.0028(4)

loop_
_atom_type_symbol
_atom_type_description
_atom_type_scat_dispersion_real
_atom_type_scat_dispersion_imag
_atom_type_scat_source
C C 0.0033 0.0016 'International Tables Vol C Tables 4.2.6.8 and 6.1.1.4'
H H 0.0000 0.0000 'International Tables Vol C Tables 4.2.6.8 and 6.1.1.4'
N N 0.0061 0.0033 'International Tables Vol C Tables 4.2.6.8 and 6.1.1.4'

loop_
_geom_angle_atom_site_label_1
_geom_angle_atom_site_label_2
_geom_angle_atom_site_label_3
_geom_angle
_geom_angle_site_symmetry_1
_geom_angle_site_symmetry_3
C1 N1 C6 118.61(9) . .
C5 N1 C1 121.46(9) . .
C5 N1 C6 119.93(9) . .
N1 C1 H1 119.9 . .
N1 C1 C2 120.21(10) . .
C2 C1 H1 119.9 . .
C1 C2 H2 120.4 . .
C1 C2 C3 119.28(11) . .
C3 C2 H2 120.4 . .
C2 C3 H3 120.1 . .
C2 C3 C4 119.86(10) . .
C4 C3 H3 120.1 . .
C3 C4 H4 120.4 . .
C5 C4 C3 119.29(11) . .
C5 C4 H4 120.4 . .
N1 C5 C4 119.86(11) . .
N1 C5 H5 120.1 . .
C4 C5 H5 120.1 . .
N1 C6 C6 109.88(11) . 2_575
N1 C6 H6B 109.7 . .
N1 C6 H7A 109.7 . .
C6 C6 H6B 109.7 2_575 .
C6 C6 H7A 109.7 2_575 .
H6B C6 H7A 108.2 . .
N2 C7 C8 178.86(13) . .
C9 C8 C7 116.42(9) . .
C10 C8 C7 121.26(9) . .
C10 C8 C9 122.23(9) . .
N3 C9 C8 179.03(13) . .
C8 C10 C11 121.07(9) . .
C8 C10 C15 121.05(9) . .
C15 C10 C11 117.77(9) . .
C10 C11 H8 119.5 . .
C12 C11 C10 121.02(9) . .
C12 C11 H8 119.5 . .
C11 C12 H9 119.4 . .
C11 C12 C13 121.20(9) . .
C13 C12 H9 119.4 . .
C12 C13 C14 117.88(9) . .
C17 C13 C12 120.82(9) . .
C17 C13 C14 121.29(9) . .
C13 C14 H10 119.6 . .
C15 C14 C13 120.83(9) . .
C15 C14 H10 119.6 . .
C10 C15 H11 119.4 . .
C14 C15 C10 121.23(9) . .
C14 C15 H11 119.4 . .
N4 C16 C17 177.94(11) . .
C13 C17 C16 122.19(9) . .
C13 C17 C18 122.38(9) . .
C18 C17 C16 115.39(9) . .
N5 C18 C17 178.31(11) . .
N6 C19 C20 178.70(12) . .
C21 C20 C19 115.23(9) . .
C22 C20 C19 122.01(10) . .
C22 C20 C21 122.75(9) . .
N7 C21 C20 177.77(11) . .
C20 C22 C23 121.47(9) . .
C20 C22 C24 120.87(9) . .
C24 C22 C23 117.63(9) . .
C22 C23 H12 119.5 . .
C24 C23 C22 120.99(9) 2_656 .
C24 C23 H12 119.5 2_656 .
C22 C24 H13 119.3 . .
C23 C24 C22 121.37(9) 2_656 .
C23 C24 H13 119.3 2_656 .

loop_
_geom_bond_atom_site_label_1
_geom_bond_atom_site_label_2
_geom_bond_distance
_geom_bond_site_symmetry_2
N1 C1 1.3469(14) .
N1 C5 1.3440(14) .
N1 C6 1.4739(13) .
N2 C7 1.1462(14) .
N3 C9 1.1480(14) .
N4 C16 1.1493(14) .
N5 C18 1.1482(14) .
N6 C19 1.1474(14) .
N7 C21 1.1485(14) .
C1 H1 0.9500 .
C1 C2 1.3666(15) .
C2 H2 0.9500 .
C2 C3 1.3757(16) .
C3 H3 0.9500 .
C3 C4 1.3799(17) .
C4 H4 0.9500 .
C4 C5 1.3728(16) .
C5 H5 0.9500 .
C6 C6 1.495(2) 2_575
C6 H6B 0.9900 .
C6 H7A 0.9900 .
C7 C8 1.4245(14) .
C8 C9 1.4225(14) .
C8 C10 1.4004(15) .
C10 C11 1.4312(13) .
C10 C15 1.4297(14) .
C11 H8 0.9500 .
C11 C12 1.3552(15) .
C12 H9 0.9500 .
C12 C13 1.4277(14) .
C13 C14 1.4333(13) .
C13 C17 1.3957(15) .
C14 H10 0.9500 .
C14 C15 1.3567(15) .
C15 H11 0.9500 .
C16 C17 1.4223(13) .
C17 C18 1.4212(14) .
C19 C20 1.4255(14) .
C20 C21 1.4245(15) .
C20 C22 1.4003(15) .
C22 C23 1.4327(13) .
C22 C24 1.4314(14) .
C23 H12 0.9500 .
C23 C24 1.3585(15) 2_656
C24 C23 1.3584(15) 2_656
C24 H13 0.9500 .

loop_
_geom_torsion_atom_site_label_1
_geom_torsion_atom_site_label_2
_geom_torsion_atom_site_label_3
_geom_torsion_atom_site_label_4
_geom_torsion
_geom_torsion_site_symmetry_4
N1 C1 C2 C3 1.33(18) .
C1 N1 C5 C4 1.09(18) .
C1 N1 C6 C6 -86.55(16) 2_575
C1 C2 C3 C4 0.56(18) .
C2 C3 C4 C5 -1.63(18) .
C3 C4 C5 N1 0.82(18) .
C5 N1 C1 C2 -2.19(17) .
C5 N1 C6 C6 92.56(15) 2_575
C6 N1 C1 C2 176.91(10) .
C6 N1 C5 C4 -177.99(11) .
C7 C8 C10 C11 -174.17(10) .
C7 C8 C10 C15 1.89(16) .
C8 C10 C11 C12 173.29(10) .
C8 C10 C15 C14 -174.10(10) .
C9 C8 C10 C11 2.21(16) .
C9 C8 C10 C15 178.27(10) .
C10 C11 C12 C13 1.28(16) .
C11 C10 C15 C14 2.09(15) .
C11 C12 C13 C14 1.17(15) .
C11 C12 C13 C17 -178.59(10) .
C12 C13 C14 C15 -1.99(15) .
C12 C13 C17 C16 1.38(16) .
C12 C13 C17 C18 178.78(9) .
C13 C14 C15 C10 0.33(16) .
C14 C13 C17 C16 -178.38(9) .
C14 C13 C17 C18 -0.98(16) .
C15 C10 C11 C12 -2.90(15) .
C17 C13 C14 C15 177.78(10) .
C19 C20 C22 C23 -178.70(9) .
C19 C20 C22 C24 -0.54(16) .
C20 C22 C23 C24 178.82(10) 2_656
C20 C22 C24 C23 -178.84(10) 2_656
C21 C20 C22 C23 2.61(16) .
C21 C20 C22 C24 -179.22(9) .
C23 C22 C24 C23 -0.61(16) 2_656
C24 C22 C23 C24 0.60(16) 2_656

loop_
_cod_changelog_entry_id
_cod_changelog_entry_author
_cod_changelog_entry_date
_cod_changelog_entry_text
1 'Vaitkus, Antanas' 2022-05-07T05:30:00+03:00
;
 Replaced the '&#x009D;' sequences with backslash symbols ('\')
 in multiple data values.
;
